data_4003679
loop_
_publ_author_name
'Gui, Yue'
'Yao, Xin'
'Guzei, Ilia A.'
'Aristov, Michael M.'
'Yu, Junguang'
'Yu, Lian'

_publ_section_title
;
 A Mechanism for Reversible Solid-State Transitions Involving Nitro
 Torsion
;
_journal_issue 18
_journal_name_full 'Chemistry of Materials'
_journal_page_first 7754
_journal_page_last 7765
_journal_paper_doi 10.1021/acs.chemmater.0c02209
_journal_volume 32
_journal_year 2020
_chemical_formula_moiety 'C17 H18 N2 O6'
_chemical_formula_sum 'C17 H18 N2 O6'
_chemical_formula_weight 346.33
_space_group_crystal_system triclinic
_space_group_IT_number 2
_space_group_name_Hall '-P 1'
_space_group_name_H-M_alt 'P -1'
_atom_sites_solution_hydrogens mixed
_atom_sites_solution_primary dual
_audit_creation_date 2018-05-07
_audit_creation_method
;
Olex2 1.2-dev
(compiled 2018.04.26 svn.r3501 for OlexSys, GUI svn.r5492)
;
_cell_angle_alpha 75.535(16)
_cell_angle_beta 89.055(16)
_cell_angle_gamma 84.774(19)
_cell_formula_units_Z 4
_cell_length_a 11.435(4)
_cell_length_b 12.244(4)
_cell_length_c 12.327(4)
_cell_measurement_reflns_used 7553
_cell_measurement_temperature 250
_cell_measurement_theta_max 25.331
_cell_measurement_theta_min 2.370
_cell_volume 1664.2(10)
_computing_cell_refinement 'APEX3 Ver. 2017.3-0 (Bruker-AXS, 2017)'
_computing_data_collection 'APEX3 Ver. 2017.3-0 (Bruker-AXS, 2017)'
_computing_data_reduction 'APEX3 Ver. 2017.3-0 (Bruker-AXS, 2017)'
_computing_molecular_graphics 'OLEX2 (Dolomanov et al., 2009)'
_computing_publication_material 'OLEX2 (Dolomanov et al., 2009)'
_computing_structure_refinement 'XL (Sheldrick, 2015b)'
_computing_structure_solution 'XT (Sheldrick, 2015a)'
_diffrn_ambient_temperature 250.01
_diffrn_detector 'charge-coupled device (CCD) area detector'
_diffrn_detector_area_resol_mean 7.9
_diffrn_detector_type 'Bruker APEX II'
_diffrn_measured_fraction_theta_full 0.998
_diffrn_measured_fraction_theta_max 0.986
_diffrn_measurement_device 'three-circle diffractometer'
_diffrn_measurement_device_type 'Bruker APEX II Quazar'
_diffrn_measurement_method '0.5\% \w and 0.5\% \f scans'
_diffrn_radiation_collimation 'focusing mirrors'
_diffrn_radiation_detector 'Bruker APEX II'
_diffrn_radiation_monochromator 'mirror optics'
_diffrn_radiation_probe x-ray
_diffrn_radiation_type MoK\a
_diffrn_radiation_wavelength 0.71073
_diffrn_reflns_av_R_equivalents 0.0313
_diffrn_reflns_av_unetI/netI 0.0280
_diffrn_reflns_Laue_measured_fraction_full 0.998
_diffrn_reflns_Laue_measured_fraction_max 0.986
_diffrn_reflns_limit_h_max 14
_diffrn_reflns_limit_h_min -14
_diffrn_reflns_limit_k_max 15
_diffrn_reflns_limit_k_min -15
_diffrn_reflns_limit_l_max 15
_diffrn_reflns_limit_l_min -15
_diffrn_reflns_number 30705
_diffrn_reflns_point_group_measured_fraction_full 0.998
_diffrn_reflns_point_group_measured_fraction_max 0.986
_diffrn_reflns_theta_full 25.000
_diffrn_reflns_theta_max 26.589
_diffrn_reflns_theta_min 1.706
_diffrn_source 'microfocus sealed X-ray tube'
_diffrn_source_type 'Incoatec I\ms'
_exptl_absorpt_coefficient_mu 0.106
_exptl_absorpt_correction_T_max 0.7454
_exptl_absorpt_correction_T_min 0.7034
_exptl_absorpt_correction_type multi-scan
_exptl_absorpt_process_details 'SADABS-2016/2 (Krause et al., 2015) was used for absorption correction.'
_exptl_crystal_colour yellow
_exptl_crystal_colour_primary yellow
_exptl_crystal_density_diffrn 1.382
_exptl_crystal_density_method 'not measured'
_exptl_crystal_description block
_exptl_crystal_F_000 728
_exptl_crystal_size_max 0.04
_exptl_crystal_size_mid 0.04
_exptl_crystal_size_min 0.04
_refine_diff_density_max 0.233
_refine_diff_density_min -0.192
_refine_diff_density_rms 0.040
_refine_ls_extinction_method none
_refine_ls_goodness_of_fit_ref 1.037
_refine_ls_hydrogen_treatment mixed
_refine_ls_matrix_type full
_refine_ls_number_parameters 483
_refine_ls_number_reflns 6870
_refine_ls_number_restraints 42
_refine_ls_restrained_S_all 1.036
_refine_ls_R_factor_all 0.0673
_refine_ls_R_factor_gt 0.0463
_refine_ls_shift/su_max 0.000
_refine_ls_shift/su_mean 0.000
_refine_ls_structure_factor_coef Fsqd
_refine_ls_weighting_details 'w=1/[\s^2^(Fo^2^)+(0.0475P)^2^+0.9163P] where P=(Fo^2^+2Fc^2^)/3'
_refine_ls_weighting_scheme calc
_refine_ls_wR_factor_gt 0.1141
_refine_ls_wR_factor_ref 0.1252
_reflns_Friedel_coverage 0.000
_reflns_number_gt 5039
_reflns_number_total 6870
_reflns_threshold_expression 'I > 2\s(I)'
_cod_data_source_file gammaprime250K.cif
_cod_data_source_block yu75
_cod_depositor_comments 'Adding full bibliography for 4003674--4003684.cif.'
_cod_database_code 4003679
_shelx_shelxl_version_number 2018/1
_shelx_space_group_comment
;
The symmetry employed for this shelxl refinement is uniquely defined
by the following loop, which should always be used as a source of
symmetry information in preference to the above space-group names.
They are only intended as comments.
;
_olex2_refinement_description
;
1. Fixed Uiso
 At 1.2 times of:
  All C(H) groups, All C(H,H,H,H,H,H) groups, All N(H) groups
 At 1.5 times of:
  All C(H,H,H) groups
2. Restrained distances
 O3A-C8A \\sim O3B-C8A \\sim O3C-C8A
 with sigma of 0.005
3. Rigid bond restraints
 O3A, O3B, O3C, C8A
 with sigma for 1-2 distances of 0.01 and sigma for 1-3 distances of 0.01
4. Uiso/Uaniso restraints and constraints
O3A \\sim O3B \\sim O3C \\sim C8A: within 2A with sigma of 0.01 and sigma for
terminal atoms of 0.02
5. Others
 Fixed Sof: H2A(0.5) H2B(0.5) H2C(0.5) H2D(0.5) H2E(0.5) H2F(0.5) O3A(0.37)
 O3B(0.32) O3C(0.31) H2AA(0.5) H2AB(0.5) H2AC(0.5) H2AD(0.5) H2AE(0.5) H2AF(0.5)
6.a Ternary CH refined with riding coordinates:
 C6(H6), C6A(H6A)
6.b Aromatic/amide H refined with riding coordinates:
 C13(H13), C14(H14), C15(H15), C16(H16), C13A(H13A), C14A(H14A), C15A(H15A),
 C16A(H16A)
6.c Disordered Me refined as rotating group:
 C2(H2A,H2B,H2C,H2D,H2E,H2F), C2A(H2AA,H2AB,H2AC,H2AD,H2AE,H2AF)
6.d Idealised Me refined as rotating group:
 C5(H5A,H5B,H5C), C9(H9A,H9B,H9C), C11(H11D,H11E,H11F), C5A(H5AA,H5AB,H5AC),
 C9A(H9AA,H9AB,H9AC), C11A(H11A,H11B,H11C)
;
_olex2_submission_special_instructions 'No special instructions were received'

loop_
_space_group_symop_operation_xyz
'x, y, z'
'-x, -y, -z'

loop_
_atom_site_label
_atom_site_type_symbol
_atom_site_fract_x
_atom_site_fract_y
_atom_site_fract_z
_atom_site_U_iso_or_equiv
_atom_site_adp_type
_atom_site_occupancy
_atom_site_site_symmetry_order
_atom_site_calc_flag
_atom_site_refinement_flags_posn
_atom_site_refinement_flags_adp
_atom_site_refinement_flags_occupancy
_atom_site_disorder_assembly
_atom_site_disorder_group
O1 O -0.04122(14) 0.69610(19) 0.98457(18) 0.0790(6) Uani 1 1 d . . . . .
O2 O 0.07360(12) 0.78899(15) 1.06474(14) 0.0550(4) Uani 1 1 d . . . . .
O3 O 0.49713(12) 0.75064(13) 1.05108(13) 0.0454(4) Uani 1 1 d . . . . .
O4 O 0.59118(11) 0.64761(13) 0.94589(14) 0.0486(4) Uani 1 1 d . . . . .
O5 O 0.28106(15) 0.86014(15) 1.15262(13) 0.0547(4) Uani 1 1 d . . . . .
O6 O 0.39610(18) 0.99146(17) 1.11754(16) 0.0735(6) Uani 1 1 d . . . . .
N1 N 0.26758(15) 0.60900(15) 0.81335(15) 0.0372(4) Uani 1 1 d . . . . .
H1 H 0.263(2) 0.5716(19) 0.7654(19) 0.045 Uiso 1 1 d R . . . .
N2 N 0.33186(15) 0.93072(15) 1.08624(15) 0.0403(4) Uani 1 1 d . . . . .
C1 C 0.16397(16) 0.63338(16) 0.86477(16) 0.0344(4) Uani 1 1 d . . . . .
C2 C 0.0606(2) 0.5868(2) 0.8244(2) 0.0506(6) Uani 1 1 d . . . . .
H2A H 0.071535 0.586162 0.746334 0.061 Uiso 0.5 1 calc GR . P . .
H2B H -0.010474 0.633918 0.831886 0.061 Uiso 0.5 1 calc GR . P . .
H2C H 0.053959 0.510171 0.868854 0.061 Uiso 0.5 1 calc GR . P . .
H2D H 0.005145 0.567339 0.885048 0.061 Uiso 0.5 1 calc GR . P . .
H2E H 0.087155 0.519583 0.799497 0.061 Uiso 0.5 1 calc GR . P . .
H2F H 0.022721 0.643330 0.762529 0.061 Uiso 0.5 1 calc GR . P . .
C3 C 0.16381(15) 0.69378(15) 0.94241(15) 0.0297(4) Uani 1 1 d . . . . .
C4 C 0.05493(17) 0.72360(18) 0.99671(18) 0.0394(5) Uani 1 1 d . . . . .
C5 C -0.0267(2) 0.8262(3) 1.1234(3) 0.0790(9) Uani 1 1 d . . . . .
H5A H -0.079047 0.879554 1.070429 0.119 Uiso 1 1 calc GR . . . .
H5B H -0.000303 0.862646 1.178902 0.119 Uiso 1 1 calc GR . . . .
H5C H -0.067969 0.761399 1.160421 0.119 Uiso 1 1 calc GR . . . .
C6 C 0.27513(14) 0.74117(14) 0.97028(15) 0.0258(4) Uani 1 1 d . . . . .
H6 H 0.281055 0.728367 1.052612 0.031 Uiso 1 1 calc R . . . .
C7 C 0.38406(15) 0.68222(14) 0.92886(15) 0.0265(4) Uani 1 1 d . . . . .
C8 C 0.49360(15) 0.69791(15) 0.98064(16) 0.0294(4) Uani 1 1 d . . . . .
C9 C 0.70048(17) 0.6648(2) 0.9924(2) 0.0519(6) Uani 1 1 d . . . . .
H9A H 0.720261 0.741382 0.959495 0.078 Uiso 1 1 calc GR . . . .
H9B H 0.762032 0.611263 0.976294 0.078 Uiso 1 1 calc GR . . . .
H9C H 0.692897 0.653301 1.072900 0.078 Uiso 1 1 calc GR . . . .
C10 C 0.37690(16) 0.62461(15) 0.84906(16) 0.0311(4) Uani 1 1 d . . . . .
C11 C 0.47473(19) 0.57265(19) 0.79063(19) 0.0468(5) Uani 1 1 d . . . . .
H11D H 0.511827 0.505654 0.842097 0.070 Uiso 1 1 calc GR . . . .
H11E H 0.532261 0.626904 0.765264 0.070 Uiso 1 1 calc GR . . . .
H11F H 0.443393 0.551781 0.726719 0.070 Uiso 1 1 calc GR . . . .
C12 C 0.27187(14) 0.86885(14) 0.91660(15) 0.0264(4) Uani 1 1 d . . . . .
C13 C 0.23836(16) 0.90674(16) 0.80437(16) 0.0326(4) Uani 1 1 d . . . . .
H13 H 0.210870 0.854691 0.768420 0.039 Uiso 1 1 calc R . . . .
C14 C 0.24372(18) 1.01720(17) 0.74369(18) 0.0401(5) Uani 1 1 d . . . . .
H14 H 0.216485 1.039999 0.669200 0.048 Uiso 1 1 calc R . . . .
C15 C 0.28900(18) 1.09400(17) 0.79234(19) 0.0431(5) Uani 1 1 d . . . . .
H15 H 0.296979 1.168300 0.750160 0.052 Uiso 1 1 calc R . . . .
C16 C 0.32245(17) 1.06113(17) 0.9031(2) 0.0416(5) Uani 1 1 d . . . . .
H16 H 0.353710 1.112926 0.937051 0.050 Uiso 1 1 calc R . . . .
C17 C 0.30997(15) 0.95100(16) 0.96510(16) 0.0313(4) Uani 1 1 d . . . . .
O1A O 0.55475(13) 0.19505(19) 0.49575(18) 0.0755(6) Uani 1 1 d . . . . .
O2A O 0.41301(12) 0.27914(13) 0.57924(12) 0.0456(4) Uani 1 1 d . . . . .
O3A O -0.0015(11) 0.2452(7) 0.5357(6) 0.052(3) Uani 0.37 1 d D U P A 1
O3B O -0.0097(15) 0.2806(6) 0.4927(8) 0.056(3) Uani 0.32 1 d D U P A 2
O3C O 0.0097(12) 0.1958(7) 0.5627(4) 0.052(2) Uani 0.31 1 d D U P A 3
O4A O -0.06372(12) 0.14801(15) 0.42185(14) 0.0544(4) Uani 1 1 d . . . . .
O5A O 0.15921(17) 0.35830(15) 0.64318(13) 0.0611(5) Uani 1 1 d . . . . .
O6A O 0.26218(19) 0.49995(16) 0.62073(15) 0.0732(6) Uani 1 1 d . . . . .
N1A N 0.28510(14) 0.10279(15) 0.31215(14) 0.0366(4) Uani 1 1 d . . . . .
H1A H 0.303(2) 0.0618(19) 0.2667(19) 0.044 Uiso 1 1 d R . . . .
N2A N 0.20789(17) 0.43440(16) 0.58364(15) 0.0456(4) Uani 1 1 d . . . . .
C1A C 0.37697(16) 0.13086(16) 0.36772(16) 0.0319(4) Uani 1 1 d . . . . .
C2A C 0.49490(18) 0.0880(2) 0.33271(19) 0.0449(5) Uani 1 1 d . . . . .
H2AA H 0.508802 0.007361 0.366404 0.054 Uiso 0.5 1 calc GR . P . .
H2AB H 0.555315 0.127273 0.357295 0.054 Uiso 0.5 1 calc GR . P . .
H2AC H 0.496925 0.101546 0.251761 0.054 Uiso 0.5 1 calc GR . P . .
H2AD H 0.531893 0.150092 0.283902 0.054 Uiso 0.5 1 calc GR . P . .
H2AE H 0.485380 0.030180 0.293012 0.054 Uiso 0.5 1 calc GR . P . .
H2AF H 0.543770 0.055907 0.398546 0.054 Uiso 0.5 1 calc GR . P . .
C3A C 0.35435(15) 0.19185(15) 0.44433(15) 0.0287(4) Uani 1 1 d . . . . .
C4A C 0.45172(17) 0.21994(17) 0.50547(17) 0.0371(4) Uani 1 1 d . . . . .
C5A C 0.5022(2) 0.3085(3) 0.6459(2) 0.0704(8) Uani 1 1 d . . . . .
H5AA H 0.548655 0.363808 0.598351 0.106 Uiso 1 1 calc GR . . . .
H5AB H 0.552817 0.241108 0.680233 0.106 Uiso 1 1 calc GR . . . .
H5AC H 0.465174 0.340260 0.703901 0.106 Uiso 1 1 calc GR . . . .
C6A C 0.22953(14) 0.23865(14) 0.46387(15) 0.0260(4) Uani 1 1 d . . . . .
H6A H 0.217387 0.227482 0.545475 0.031 Uiso 1 1 calc R . . . .
C7A C 0.13914(15) 0.17678(15) 0.41811(15) 0.0286(4) Uani 1 1 d . . . . .
C8A C 0.02059(17) 0.19231(18) 0.46247(19) 0.0402(5) Uani 1 1 d D U . . .
C9A C -0.18094(17) 0.1648(2) 0.4634(2) 0.0460(5) Uani 1 1 d . . . . .
H9AA H -0.215627 0.239806 0.426157 0.069 Uiso 1 1 calc GR . . . .
H9AB H -0.177675 0.157476 0.543491 0.069 Uiso 1 1 calc GR . . . .
H9AC H -0.228350 0.108314 0.448445 0.069 Uiso 1 1 calc GR . . . .
C10A C 0.16843(16) 0.11643(15) 0.34213(16) 0.0322(4) Uani 1 1 d . . . . .
C11A C 0.08915(19) 0.06116(19) 0.2801(2) 0.0471(5) Uani 1 1 d . . . . .
H11A H 0.043631 0.118941 0.224689 0.071 Uiso 1 1 calc GR . . . .
H11B H 0.036494 0.017400 0.332543 0.071 Uiso 1 1 calc GR . . . .
H11C H 0.136170 0.011445 0.242903 0.071 Uiso 1 1 calc GR . . . .
C12A C 0.21376(14) 0.36552(15) 0.40802(15) 0.0267(4) Uani 1 1 d . . . . .
C13A C 0.21586(16) 0.39910(16) 0.29127(15) 0.0323(4) Uani 1 1 d . . . . .
H13A H 0.224265 0.342827 0.251237 0.039 Uiso 1 1 calc R . . . .
C14A C 0.20621(19) 0.51072(18) 0.23210(18) 0.0436(5) Uani 1 1 d . . . . .
H14A H 0.207925 0.529316 0.153377 0.052 Uiso 1 1 calc R . . . .
C15A C 0.1941(2) 0.59484(18) 0.2878(2) 0.0530(6) Uani 1 1 d . . . . .
H15A H 0.185554 0.671230 0.247520 0.064 Uiso 1 1 calc R . . . .
C16A C 0.1945(2) 0.56684(18) 0.4029(2) 0.0510(6) Uani 1 1 d . . . . .
H16A H 0.187993 0.623968 0.441921 0.061 Uiso 1 1 calc R . . . .
C17A C 0.20447(17) 0.45362(16) 0.46123(16) 0.0350(4) Uani 1 1 d . . . . .

loop_
_atom_site_aniso_label
_atom_site_aniso_U_11
_atom_site_aniso_U_22
_atom_site_aniso_U_33
_atom_site_aniso_U_23
_atom_site_aniso_U_13
_atom_site_aniso_U_12
O1 0.0259(8) 0.1173(16) 0.1122(17) -0.0573(14) 0.0130(9) -0.0244(9)
O2 0.0270(7) 0.0815(12) 0.0673(11) -0.0399(9) 0.0105(7) -0.0033(7)
O3 0.0290(7) 0.0599(9) 0.0577(10) -0.0354(8) -0.0077(6) 0.0001(6)
O4 0.0216(7) 0.0682(10) 0.0685(11) -0.0421(9) -0.0047(7) 0.0017(7)
O5 0.0626(11) 0.0709(11) 0.0372(9) -0.0224(8) 0.0040(8) -0.0154(9)
O6 0.0846(14) 0.0837(13) 0.0692(12) -0.0408(10) -0.0136(10) -0.0329(11)
N1 0.0378(9) 0.0437(10) 0.0375(10) -0.0214(8) -0.0047(7) -0.0091(7)
N2 0.0363(9) 0.0468(10) 0.0462(10) -0.0279(9) -0.0028(8) -0.0013(8)
C1 0.0309(10) 0.0350(10) 0.0370(11) -0.0059(8) -0.0082(8) -0.0091(8)
C2 0.0414(12) 0.0568(14) 0.0593(15) -0.0200(11) -0.0124(11) -0.0167(10)
C3 0.0224(9) 0.0324(9) 0.0327(10) -0.0033(8) -0.0029(7) -0.0065(7)
C4 0.0254(10) 0.0456(12) 0.0444(12) -0.0047(9) -0.0007(8) -0.0063(8)
C5 0.0378(14) 0.114(2) 0.097(2) -0.052(2) 0.0238(14) 0.0030(15)
C6 0.0218(8) 0.0305(9) 0.0262(9) -0.0085(7) 0.0001(7) -0.0048(7)
C7 0.0227(9) 0.0276(9) 0.0298(9) -0.0076(7) -0.0006(7) -0.0038(7)
C8 0.0236(9) 0.0299(9) 0.0362(10) -0.0110(8) -0.0012(7) -0.0012(7)
C9 0.0210(10) 0.0662(15) 0.0764(17) -0.0337(13) -0.0073(10) 0.0006(10)
C10 0.0308(10) 0.0306(9) 0.0338(10) -0.0102(8) -0.0008(8) -0.0058(7)
C11 0.0428(12) 0.0520(13) 0.0552(14) -0.0318(11) 0.0046(10) -0.0035(10)
C12 0.0176(8) 0.0313(9) 0.0321(10) -0.0114(8) 0.0021(7) -0.0015(7)
C13 0.0308(10) 0.0337(10) 0.0338(10) -0.0095(8) 0.0008(8) -0.0027(8)
C14 0.0394(11) 0.0378(11) 0.0385(11) -0.0030(9) 0.0042(9) 0.0019(9)
C15 0.0397(11) 0.0301(10) 0.0555(14) -0.0044(9) 0.0098(10) -0.0009(8)
C16 0.0329(10) 0.0331(10) 0.0645(15) -0.0225(10) 0.0058(10) -0.0048(8)
C17 0.0227(9) 0.0350(10) 0.0397(11) -0.0166(8) 0.0017(8) -0.0002(7)
O1A 0.0238(8) 0.1234(17) 0.1033(15) -0.0757(13) -0.0047(8) 0.0025(9)
O2A 0.0335(8) 0.0645(10) 0.0477(9) -0.0306(8) -0.0065(6) -0.0036(7)
O3A 0.029(4) 0.060(6) 0.086(6) -0.054(6) 0.010(6) -0.005(7)
O3B 0.034(4) 0.056(4) 0.092(6) -0.043(5) 0.020(6) -0.011(4)
O3C 0.034(4) 0.076(6) 0.061(4) -0.044(4) 0.013(3) -0.015(5)
O4A 0.0254(7) 0.0863(12) 0.0668(11) -0.0452(9) 0.0080(7) -0.0135(7)
O5A 0.0833(13) 0.0650(11) 0.0400(9) -0.0216(8) 0.0166(9) -0.0124(9)
O6A 0.0998(15) 0.0757(13) 0.0614(12) -0.0444(10) -0.0090(10) -0.0200(11)
N1A 0.0315(9) 0.0474(10) 0.0382(10) -0.0254(8) 0.0023(7) -0.0013(7)
N2A 0.0555(11) 0.0465(11) 0.0412(10) -0.0247(9) 0.0004(9) 0.0004(9)
C1A 0.0275(9) 0.0351(10) 0.0324(10) -0.0088(8) 0.0011(8) 0.0011(8)
C2A 0.0332(11) 0.0564(13) 0.0497(13) -0.0251(11) 0.0045(9) 0.0037(9)
C3A 0.0242(9) 0.0319(9) 0.0291(9) -0.0063(8) 0.0003(7) -0.0011(7)
C4A 0.0284(10) 0.0442(11) 0.0407(11) -0.0144(9) -0.0003(8) -0.0033(8)
C5A 0.0475(15) 0.103(2) 0.079(2) -0.0549(17) -0.0178(13) -0.0087(14)
C6A 0.0238(9) 0.0298(9) 0.0255(9) -0.0089(7) 0.0008(7) -0.0026(7)
C7A 0.0240(9) 0.0286(9) 0.0334(10) -0.0081(8) -0.0002(7) -0.0032(7)
C8A 0.0277(10) 0.0462(12) 0.0539(13) -0.0244(10) 0.0029(9) -0.0081(8)
C9A 0.0247(10) 0.0607(14) 0.0574(14) -0.0222(11) 0.0060(9) -0.0092(9)
C10A 0.0297(10) 0.0315(10) 0.0362(10) -0.0099(8) -0.0021(8) -0.0022(7)
C11A 0.0433(12) 0.0529(13) 0.0549(14) -0.0305(11) -0.0056(10) -0.0063(10)
C12A 0.0186(8) 0.0317(9) 0.0312(10) -0.0105(7) -0.0009(7) -0.0028(7)
C13A 0.0321(10) 0.0350(10) 0.0312(10) -0.0106(8) -0.0012(8) -0.0032(8)
C14A 0.0472(12) 0.0415(12) 0.0372(12) -0.0002(9) -0.0036(9) -0.0051(9)
C15A 0.0669(16) 0.0319(11) 0.0556(15) -0.0022(10) -0.0066(12) -0.0023(10)
C16A 0.0644(15) 0.0334(11) 0.0587(15) -0.0192(10) -0.0017(12) -0.0013(10)
C17A 0.0363(11) 0.0369(10) 0.0349(11) -0.0153(8) -0.0005(8) -0.0018(8)

loop_
_atom_type_symbol
_atom_type_description
_atom_type_scat_dispersion_real
_atom_type_scat_dispersion_imag
_atom_type_scat_source
C C 0.0033 0.0016 'International Tables Vol C Tables 4.2.6.8 and 6.1.1.4'
H H 0.0000 0.0000 'International Tables Vol C Tables 4.2.6.8 and 6.1.1.4'
N N 0.0061 0.0033 'International Tables Vol C Tables 4.2.6.8 and 6.1.1.4'
O O 0.0106 0.0060 'International Tables Vol C Tables 4.2.6.8 and 6.1.1.4'

loop_
_geom_angle_atom_site_label_1
_geom_angle_atom_site_label_2
_geom_angle_atom_site_label_3
_geom_angle
_geom_angle_site_symmetry_1
_geom_angle_site_symmetry_3
_geom_angle_publ_flag
C4 O2 C5 117.27(19) . . ?
C8 O4 C9 116.54(16) . . ?
C1 N1 H1 116.4(16) . . ?
C10 N1 H1 118.5(16) . . ?
C10 N1 C1 124.09(17) . . ?
O5 N2 O6 121.50(19) . . ?
O5 N2 C17 120.20(16) . . ?
O6 N2 C17 118.13(19) . . ?
N1 C1 C2 113.16(18) . . ?
C3 C1 N1 119.67(16) . . ?
C3 C1 C2 127.17(19) . . ?
C1 C2 H2A 109.5 . . ?
C1 C2 H2B 109.5 . . ?
C1 C2 H2C 109.5 . . ?
C1 C2 H2D 109.5 . . ?
C1 C2 H2E 109.5 . . ?
C1 C2 H2F 109.5 . . ?
H2A C2 H2B 109.5 . . ?
H2A C2 H2C 109.5 . . ?
H2A C2 H2D 141.1 . . ?
H2A C2 H2E 56.3 . . ?
H2A C2 H2F 56.3 . . ?
H2B C2 H2C 109.5 . . ?
H2B C2 H2D 56.3 . . ?
H2B C2 H2E 141.1 . . ?
H2B C2 H2F 56.3 . . ?
H2C C2 H2D 56.3 . . ?
H2C C2 H2E 56.3 . . ?
H2C C2 H2F 141.1 . . ?
H2D C2 H2E 109.5 . . ?
H2D C2 H2F 109.5 . . ?
H2E C2 H2F 109.5 . . ?
C1 C3 C4 121.14(17) . . ?
C1 C3 C6 121.17(17) . . ?
C4 C3 C6 117.52(16) . . ?
O1 C4 O2 121.5(2) . . ?
O1 C4 C3 127.4(2) . . ?
O2 C4 C3 111.10(16) . . ?
O2 C5 H5A 109.5 . . ?
O2 C5 H5B 109.5 . . ?
O2 C5 H5C 109.5 . . ?
H5A C5 H5B 109.5 . . ?
H5A C5 H5C 109.5 . . ?
H5B C5 H5C 109.5 . . ?
C3 C6 H6 108.7 . . ?
C3 C6 C7 110.99(14) . . ?
C3 C6 C12 110.93(14) . . ?
C7 C6 H6 108.7 . . ?
C7 C6 C12 108.67(14) . . ?
C12 C6 H6 108.7 . . ?
C8 C7 C6 113.68(15) . . ?
C10 C7 C6 121.58(16) . . ?
C10 C7 C8 124.71(17) . . ?
O3 C8 O4 121.58(16) . . ?
O3 C8 C7 123.11(17) . . ?
O4 C8 C7 115.30(16) . . ?
O4 C9 H9A 109.5 . . ?
O4 C9 H9B 109.5 . . ?
O4 C9 H9C 109.5 . . ?
H9A C9 H9B 109.5 . . ?
H9A C9 H9C 109.5 . . ?
H9B C9 H9C 109.5 . . ?
N1 C10 C11 112.67(17) . . ?
C7 C10 N1 118.78(17) . . ?
C7 C10 C11 128.55(17) . . ?
C10 C11 H11D 109.5 . . ?
C10 C11 H11E 109.5 . . ?
C10 C11 H11F 109.5 . . ?
H11D C11 H11E 109.5 . . ?
H11D C11 H11F 109.5 . . ?
H11E C11 H11F 109.5 . . ?
C13 C12 C6 117.49(15) . . ?
C13 C12 C17 115.47(17) . . ?
C17 C12 C6 126.73(16) . . ?
C12 C13 H13 118.5 . . ?
C14 C13 C12 122.92(18) . . ?
C14 C13 H13 118.5 . . ?
C13 C14 H14 120.1 . . ?
C15 C14 C13 119.9(2) . . ?
C15 C14 H14 120.1 . . ?
C14 C15 H15 120.3 . . ?
C16 C15 C14 119.41(19) . . ?
C16 C15 H15 120.3 . . ?
C15 C16 H16 120.0 . . ?
C15 C16 C17 119.92(19) . . ?
C17 C16 H16 120.0 . . ?
C12 C17 N2 122.89(17) . . ?
C16 C17 N2 114.84(17) . . ?
C16 C17 C12 122.14(19) . . ?
C4A O2A C5A 115.91(17) . . ?
C8A O4A C9A 117.74(17) . . ?
C1A N1A H1A 116.7(15) . . ?
C1A N1A C10A 123.93(17) . . ?
C10A N1A H1A 117.9(15) . . ?
O5A N2A O6A 122.8(2) . . ?
O5A N2A C17A 120.74(18) . . ?
O6A N2A C17A 116.43(19) . . ?
N1A C1A C2A 113.20(17) . . ?
C3A C1A N1A 119.54(17) . . ?
C3A C1A C2A 127.26(18) . . ?
C1A C2A H2AA 109.5 . . ?
C1A C2A H2AB 109.5 . . ?
C1A C2A H2AC 109.5 . . ?
C1A C2A H2AD 109.5 . . ?
C1A C2A H2AE 109.5 . . ?
C1A C2A H2AF 109.5 . . ?
H2AA C2A H2AB 109.5 . . ?
H2AA C2A H2AC 109.5 . . ?
H2AA C2A H2AD 141.1 . . ?
H2AA C2A H2AE 56.3 . . ?
H2AA C2A H2AF 56.3 . . ?
H2AB C2A H2AC 109.5 . . ?
H2AB C2A H2AD 56.3 . . ?
H2AB C2A H2AE 141.1 . . ?
H2AB C2A H2AF 56.3 . . ?
H2AC C2A H2AD 56.3 . . ?
H2AC C2A H2AE 56.3 . . ?
H2AC C2A H2AF 141.1 . . ?
H2AD C2A H2AE 109.5 . . ?
H2AD C2A H2AF 109.5 . . ?
H2AE C2A H2AF 109.5 . . ?
C1A C3A C4A 119.76(17) . . ?
C1A C3A C6A 121.26(16) . . ?
C4A C3A C6A 118.87(16) . . ?
O1A C4A O2A 121.09(18) . . ?
O1A C4A C3A 127.27(19) . . ?
O2A C4A C3A 111.64(16) . . ?
O2A C5A H5AA 109.5 . . ?
O2A C5A H5AB 109.5 . . ?
O2A C5A H5AC 109.5 . . ?
H5AA C5A H5AB 109.5 . . ?
H5AA C5A H5AC 109.5 . . ?
H5AB C5A H5AC 109.5 . . ?
C3A C6A H6A 108.7 . . ?
C3A C6A C7A 110.91(14) . . ?
C3A C6A C12A 109.53(14) . . ?
C7A C6A H6A 108.7 . . ?
C7A C6A C12A 110.30(14) . . ?
C12A C6A H6A 108.7 . . ?
C8A C7A C6A 113.59(16) . . ?
C10A C7A C6A 121.61(16) . . ?
C10A C7A C8A 124.78(17) . . ?
O3A C8A O4A 120.1(6) . . ?
O3A C8A C7A 122.5(6) . . ?
O3B C8A O4A 115.5(8) . . ?
O3B C8A C7A 119.2(8) . . ?
O3C C8A O4A 115.7(6) . . ?
O3C C8A C7A 118.7(7) . . ?
O4A C8A C7A 117.37(17) . . ?
O4A C9A H9AA 109.5 . . ?
O4A C9A H9AB 109.5 . . ?
O4A C9A H9AC 109.5 . . ?
H9AA C9A H9AB 109.5 . . ?
H9AA C9A H9AC 109.5 . . ?
H9AB C9A H9AC 109.5 . . ?
N1A C10A C11A 112.57(17) . . ?
C7A C10A N1A 118.96(17) . . ?
C7A C10A C11A 128.45(18) . . ?
C10A C11A H11A 109.5 . . ?
C10A C11A H11B 109.5 . . ?
C10A C11A H11C 109.5 . . ?
H11A C11A H11B 109.5 . . ?
H11A C11A H11C 109.5 . . ?
H11B C11A H11C 109.5 . . ?
C13A C12A C6A 117.85(16) . . ?
C17A C12A C6A 126.95(16) . . ?
C17A C12A C13A 115.07(17) . . ?
C12A C13A H13A 118.5 . . ?
C14A C13A C12A 122.99(19) . . ?
C14A C13A H13A 118.5 . . ?
C13A C14A H14A 120.0 . . ?
C15A C14A C13A 120.0(2) . . ?
C15A C14A H14A 120.0 . . ?
C14A C15A H15A 120.2 . . ?
C14A C15A C16A 119.5(2) . . ?
C16A C15A H15A 120.2 . . ?
C15A C16A H16A 120.2 . . ?
C15A C16A C17A 119.6(2) . . ?
C17A C16A H16A 120.2 . . ?
C12A C17A N2A 122.70(17) . . ?
C16A C17A N2A 114.53(18) . . ?
C16A C17A C12A 122.74(19) . . ?

loop_
_geom_bond_atom_site_label_1
_geom_bond_atom_site_label_2
_geom_bond_distance
_geom_bond_site_symmetry_2
_geom_bond_publ_flag
O1 C4 1.201(2) . ?
O2 C4 1.328(3) . ?
O2 C5 1.445(3) . ?
O3 C8 1.208(2) . ?
O4 C8 1.341(2) . ?
O4 C9 1.438(2) . ?
O5 N2 1.215(2) . ?
O6 N2 1.222(2) . ?
N1 H1 0.84(2) . ?
N1 C1 1.378(3) . ?
N1 C10 1.377(2) . ?
N2 C17 1.473(3) . ?
C1 C2 1.502(3) . ?
C1 C3 1.348(3) . ?
C2 H2A 0.9700 . ?
C2 H2B 0.9700 . ?
C2 H2C 0.9700 . ?
C2 H2D 0.9700 . ?
C2 H2E 0.9700 . ?
C2 H2F 0.9700 . ?
C3 C4 1.464(3) . ?
C3 C6 1.524(2) . ?
C5 H5A 0.9700 . ?
C5 H5B 0.9700 . ?
C5 H5C 0.9700 . ?
C6 H6 0.9900 . ?
C6 C7 1.527(2) . ?
C6 C12 1.535(2) . ?
C7 C8 1.465(2) . ?
C7 C10 1.353(3) . ?
C9 H9A 0.9700 . ?
C9 H9B 0.9700 . ?
C9 H9C 0.9700 . ?
C10 C11 1.499(3) . ?
C11 H11D 0.9700 . ?
C11 H11E 0.9700 . ?
C11 H11F 0.9700 . ?
C12 C13 1.393(3) . ?
C12 C17 1.396(2) . ?
C13 H13 0.9400 . ?
C13 C14 1.379(3) . ?
C14 H14 0.9400 . ?
C14 C15 1.376(3) . ?
C15 H15 0.9400 . ?
C15 C16 1.374(3) . ?
C16 H16 0.9400 . ?
C16 C17 1.392(3) . ?
O1A C4A 1.201(2) . ?
O2A C4A 1.344(2) . ?
O2A C5A 1.445(3) . ?
O3A C8A 1.247(4) . ?
O3B C8A 1.247(5) . ?
O3C C8A 1.251(5) . ?
O4A C8A 1.312(2) . ?
O4A C9A 1.443(2) . ?
O5A N2A 1.207(2) . ?
O6A N2A 1.234(2) . ?
N1A H1A 0.85(2) . ?
N1A C1A 1.378(2) . ?
N1A C10A 1.385(3) . ?
N2A C17A 1.469(3) . ?
C1A C2A 1.499(3) . ?
C1A C3A 1.351(3) . ?
C2A H2AA 0.9700 . ?
C2A H2AB 0.9700 . ?
C2A H2AC 0.9700 . ?
C2A H2AD 0.9700 . ?
C2A H2AE 0.9700 . ?
C2A H2AF 0.9700 . ?
C3A C4A 1.467(3) . ?
C3A C6A 1.527(2) . ?
C5A H5AA 0.9700 . ?
C5A H5AB 0.9700 . ?
C5A H5AC 0.9700 . ?
C6A H6A 0.9900 . ?
C6A C7A 1.528(2) . ?
C6A C12A 1.529(2) . ?
C7A C8A 1.467(3) . ?
C7A C10A 1.351(3) . ?
C9A H9AA 0.9700 . ?
C9A H9AB 0.9700 . ?
C9A H9AC 0.9700 . ?
C10A C11A 1.503(3) . ?
C11A H11A 0.9700 . ?
C11A H11B 0.9700 . ?
C11A H11C 0.9700 . ?
C12A C13A 1.395(3) . ?
C12A C17A 1.391(3) . ?
C13A H13A 0.9400 . ?
C13A C14A 1.374(3) . ?
C14A H14A 0.9400 . ?
C14A C15A 1.369(3) . ?
C15A H15A 0.9400 . ?
C15A C16A 1.374(3) . ?
C16A H16A 0.9400 . ?
C16A C17A 1.388(3) . ?

loop_
_geom_hbond_atom_site_label_D
_geom_hbond_atom_site_label_H
_geom_hbond_atom_site_label_A
_geom_hbond_distance_DH
_geom_hbond_distance_HA
_geom_hbond_distance_DA
_geom_hbond_angle_DHA
_geom_hbond_site_symmetry_A
_geom_hbond_publ_flag
N1 H1 O6A 0.84(2) 2.18(2) 3.005(2) 170(2) . yes
N1A H1A O6 0.85(2) 2.41(2) 3.231(3) 161(2) 1_544 yes
